data_2242593
loop_
_publ_author_name
'Sribala, R.'
'Srinivasan, N.'
'Indumathi, S.'
'Krishnakumar, R. V.'

_publ_section_title
;
 Isomorphous diethyl
 1-(4-chlorobenzyl)-4-(4-chlorophenyl)-2,2-dioxo-3,4,6,7,8,8a-hexahydro-1<i>H</i>-pyrrolo[2,1-<i>c</i>][1,4]thiazine-1,3-dicarboxylate
 and its 1-(4-methylbenzyl)-4-(4-methylphenyl)-substituted analogue
 obeying the chloro--methyl exchange rule
;
_journal_coeditor_code XU5934
_journal_issue 9
_journal_name_full 'Acta Crystallographica Section E'
_journal_page_first 1267
_journal_page_last 1271
_journal_paper_doi 10.1107/S2056989018011416
_journal_volume 74
_journal_year 2018
_chemical_formula_iupac 'C26 H29 Cl2 N O6 S'
_chemical_formula_moiety 'C26 H29 Cl2 N O6 S'
_chemical_formula_sum 'C26 H29 Cl2 N O6 S'
_chemical_formula_weight 554.46
_chemical_name_systematic
;Diethyl
1-(4-chlorobenzyl)-4-(4-chlorophenyl)-2,2-dioxo-3,4,6,7,8,8a-hexahydro-1<i>H</i>-pyrrolo[2,1-<i>c</i>][1,4]thiazine-1,3-dicarboxylate
;
_space_group_crystal_system monoclinic
_space_group_IT_number 14
_space_group_name_Hall '-P 2yn'
_space_group_name_H-M_alt 'P 1 21/n 1'
_symmetry_space_group_name_Hall '-P 2yn'
_symmetry_space_group_name_H-M 'P 1 21/n 1'
_atom_sites_solution_hydrogens geom
_audit_creation_method SHELXL-2016/6
_cell_angle_alpha 90
_cell_angle_beta 104.635(2)
_cell_angle_gamma 90
_cell_formula_units_Z 4
_cell_length_a 11.6596(4)
_cell_length_b 14.5734(4)
_cell_length_c 15.7000(5)
_cell_measurement_reflns_used 5292
_cell_measurement_temperature 293(2)
_cell_measurement_theta_max 57.644
_cell_measurement_theta_min 5.012
_cell_volume 2581.19(14)
_computing_cell_refinement
;
SAINT (Bruker, 2009)
;
_computing_data_collection
;
APEX2 (Bruker, 2009)
;
_computing_data_reduction
;
SAINT (Bruker, 2009)
;
_computing_molecular_graphics
;
PLUTON (Spek, 2009)
;
_computing_publication_material
;
publCIF (Westrip, 2010)
;
_computing_structure_refinement
;
SHELXL2016 (Sheldrick, 2015)
;
_computing_structure_solution
;
SHELXS2013 (Sheldrick, 2008)
;
_diffrn_ambient_temperature 293(2)
_diffrn_measured_fraction_theta_full 1.000
_diffrn_measured_fraction_theta_max 0.995
_diffrn_measurement_device_type 'Bruker SMART APEXII CCD'
_diffrn_measurement_method '\f and \w scans'
_diffrn_radiation_type MoK\a
_diffrn_radiation_wavelength 0.71073
_diffrn_reflns_av_R_equivalents 0.0267
_diffrn_reflns_limit_h_max 17
_diffrn_reflns_limit_h_min -17
_diffrn_reflns_limit_k_max 20
_diffrn_reflns_limit_k_min -21
_diffrn_reflns_limit_l_max 23
_diffrn_reflns_limit_l_min -23
_diffrn_reflns_number 36335
_diffrn_reflns_theta_full 25.242
_diffrn_reflns_theta_max 31.608
_diffrn_reflns_theta_min 1.936
_exptl_absorpt_coefficient_mu 0.375
_exptl_absorpt_correction_T_max 1.000
_exptl_absorpt_correction_T_min 0.858
_exptl_absorpt_correction_type multi-scan
_exptl_absorpt_process_details
;
(<i>SADABS</i>; Bruker, 2009)
;
_exptl_crystal_colour colorless
_exptl_crystal_density_diffrn 1.427
_exptl_crystal_density_meas 1.43
_exptl_crystal_density_method 'floatation method'
_exptl_crystal_description block
_exptl_crystal_F_000 1160
_exptl_crystal_size_max 0.300
_exptl_crystal_size_mid 0.220
_exptl_crystal_size_min 0.200
_refine_diff_density_max 0.367
_refine_diff_density_min -0.245
_refine_ls_extinction_method none
_refine_ls_goodness_of_fit_ref 1.032
_refine_ls_hydrogen_treatment constr
_refine_ls_matrix_type full
_refine_ls_number_parameters 325
_refine_ls_number_reflns 8631
_refine_ls_number_restraints 0
_refine_ls_restrained_S_all 1.032
_refine_ls_R_factor_all 0.0771
_refine_ls_R_factor_gt 0.0465
_refine_ls_shift/su_max 0.002
_refine_ls_shift/su_mean 0.000
_refine_ls_structure_factor_coef Fsqd
_refine_ls_weighting_details 'w=1/[\s^2^(Fo^2^)+(0.0699P)^2^+0.6080P] where P=(Fo^2^+2Fc^2^)/3'
_refine_ls_weighting_scheme calc
_refine_ls_wR_factor_gt 0.1223
_refine_ls_wR_factor_ref 0.1433
_reflns_number_gt 5838
_reflns_number_total 8631
_reflns_threshold_expression 'I > 2\s(I)'
_cod_data_source_file xu5934sup1.cif
_cod_data_source_block I
_cod_database_code 2242593
_shelx_space_group_comment
;
The symmetry employed for this shelxl refinement is uniquely defined
by the following loop, which should always be used as a source of
symmetry information in preference to the above space-group names.
They are only intended as comments.
;
_shelx_estimated_absorpt_t_min 0.896
_shelx_estimated_absorpt_t_max 0.929

loop_
_symmetry_equiv_pos_as_xyz
'x, y, z'
'-x+1/2, y+1/2, -z+1/2'
'-x, -y, -z'
'x-1/2, -y-1/2, z-1/2'

loop_
_atom_site_type_symbol
_atom_site_label
_atom_site_fract_x
_atom_site_fract_y
_atom_site_fract_z
_atom_site_U_iso_or_equiv
_atom_site_adp_type
_atom_site_calc_flag
_atom_site_occupancy
S S1 0.32800(3) 0.34179(3) 1.03337(2) 0.03295(10) Uani d 1
Cl Cl1 -0.00585(5) 0.85049(4) 0.91942(4) 0.06627(16) Uani d 1
Cl Cl2 0.38130(7) -0.10569(4) 1.17052(5) 0.0853(2) Uani d 1
O O1 0.45439(10) 0.35292(9) 1.05844(8) 0.0442(3) Uani d 1
O O2 0.27381(11) 0.29006(8) 1.09012(7) 0.0432(3) Uani d 1
O O3 0.39736(13) 0.53038(12) 1.13297(10) 0.0674(4) Uani d 1
O O4 0.20861(13) 0.52151(10) 1.13778(9) 0.0590(4) Uani d 1
O O5 0.08678(11) 0.31457(9) 0.91571(9) 0.0515(3) Uani d 1
O O6 0.14113(12) 0.21823(10) 0.82265(8) 0.0532(3) Uani d 1
N N1 0.26062(11) 0.45390(9) 0.86029(8) 0.0362(3) Uani d 1
C C1 0.29435(13) 0.29532(11) 0.92235(9) 0.0344(3) Uani d 1
C C2 0.33387(15) 0.37130(11) 0.86656(10) 0.0390(3) Uani d 1
H H2 0.416042 0.387925 0.895085 0.047 Uiso calc 1
C C3 0.3266(2) 0.34621(15) 0.77102(12) 0.0634(6) Uani d 1
H H3A 0.399936 0.318238 0.765640 0.076 Uiso calc 1
H H3B 0.261824 0.303885 0.748523 0.076 Uiso calc 1
C C4 0.3057(2) 0.43494(17) 0.72276(13) 0.0691(6) Uani d 1
H H4A 0.236877 0.430465 0.673075 0.083 Uiso calc 1
H H4B 0.373895 0.451028 0.700958 0.083 Uiso calc 1
C C5 0.28580(19) 0.50628(14) 0.78658(11) 0.0508(4) Uani d 1
H H5A 0.355794 0.544158 0.806892 0.061 Uiso calc 1
H H5B 0.219325 0.545392 0.759368 0.061 Uiso calc 1
C C6 0.28676(13) 0.50771(10) 0.94154(9) 0.0343(3) Uani d 1
H H6 0.370972 0.524206 0.957456 0.041 Uiso calc 1
C C7 0.25832(13) 0.45226(10) 1.01733(9) 0.0334(3) Uani d 1
H H7 0.172299 0.443640 1.004568 0.040 Uiso calc 1
C C8 0.29875(16) 0.50547(11) 1.10326(10) 0.0411(3) Uani d 1
C C9 0.2340(3) 0.57919(17) 1.21645(15) 0.0740(7) Uani d 1
H H9A 0.304941 0.556664 1.257728 0.089 Uiso calc 1
H H9B 0.168940 0.574461 1.244380 0.089 Uiso calc 1
C C10 0.2512(3) 0.67602(17) 1.19685(18) 0.0808(7) Uani d 1
H H10A 0.267583 0.710943 1.250422 0.121 Uiso calc 1
H H10B 0.316632 0.681308 1.170343 0.121 Uiso calc 1
H H10C 0.180636 0.699105 1.156995 0.121 Uiso calc 1
C C11 0.21287(14) 0.59445(11) 0.93111(10) 0.0362(3) Uani d 1
C C12 0.08995(15) 0.59070(13) 0.90414(12) 0.0467(4) Uani d 1
H H12 0.052715 0.534480 0.888783 0.056 Uiso calc 1
C C13 0.02241(16) 0.66873(13) 0.89977(13) 0.0495(4) Uani d 1
H H13 -0.059830 0.665665 0.881391 0.059 Uiso calc 1
C C14 0.07868(16) 0.75169(12) 0.92311(11) 0.0440(4) Uani d 1
C C15 0.19989(17) 0.75719(12) 0.94920(13) 0.0493(4) Uani d 1
H H15 0.236848 0.813579 0.964160 0.059 Uiso calc 1
C C16 0.26658(15) 0.67846(12) 0.95307(12) 0.0448(4) Uani d 1
H H16 0.348824 0.682066 0.970723 0.054 Uiso calc 1
C C17 0.16167(15) 0.27789(11) 0.88911(10) 0.0382(3) Uani d 1
C C18 0.01724(19) 0.20457(18) 0.77497(14) 0.0667(6) Uani d 1
H H18A 0.013683 0.185606 0.715136 0.080 Uiso calc 1
H H18B -0.025021 0.262259 0.772271 0.080 Uiso calc 1
C C19 -0.0413(2) 0.13481(18) 0.8174(2) 0.0801(8) Uani d 1
H H19A -0.122184 0.127782 0.784298 0.120 Uiso calc 1
H H19B -0.000616 0.077309 0.819137 0.120 Uiso calc 1
H H19C -0.039294 0.153913 0.876235 0.120 Uiso calc 1
C C20 0.37399(16) 0.21008(12) 0.92377(11) 0.0431(4) Uani d 1
H H20A 0.353151 0.183237 0.865339 0.052 Uiso calc 1
H H20B 0.455297 0.231203 0.934593 0.052 Uiso calc 1
C C21 0.37065(15) 0.13484(11) 0.98875(11) 0.0415(3) Uani d 1
C C22 0.27325(18) 0.07926(13) 0.98202(13) 0.0523(4) Uani d 1
H H22 0.204724 0.090984 0.938080 0.063 Uiso calc 1
C C23 0.2745(2) 0.00668(13) 1.03865(14) 0.0571(5) Uani d 1
H H23 0.207476 -0.029598 1.033520 0.069 Uiso calc 1
C C24 0.3756(2) -0.01102(13) 1.10227(14) 0.0547(5) Uani d 1
C C25 0.4723(2) 0.04360(18) 1.11285(17) 0.0731(7) Uani d 1
H H25 0.539652 0.032188 1.157984 0.088 Uiso calc 1
C C26 0.47006(18) 0.11658(16) 1.05584(16) 0.0635(6) Uani d 1
H H26 0.536548 0.153845 1.062887 0.076 Uiso calc 1

loop_
_atom_site_aniso_label
_atom_site_aniso_U_11
_atom_site_aniso_U_22
_atom_site_aniso_U_33
_atom_site_aniso_U_12
_atom_site_aniso_U_13
_atom_site_aniso_U_23
S1 0.03340(18) 0.03586(19) 0.02935(16) 0.00057(14) 0.00751(13) -0.00005(13)
Cl1 0.0653(3) 0.0548(3) 0.0799(4) 0.0222(2) 0.0206(3) 0.0083(2)
Cl2 0.1097(5) 0.0584(4) 0.0927(4) 0.0177(3) 0.0348(4) 0.0280(3)
O1 0.0329(6) 0.0545(7) 0.0421(6) 0.0022(5) 0.0037(4) -0.0009(5)
O2 0.0529(7) 0.0419(6) 0.0376(5) 0.0011(5) 0.0168(5) 0.0049(5)
O3 0.0503(8) 0.0792(10) 0.0645(9) -0.0028(7) -0.0005(7) -0.0298(8)
O4 0.0737(9) 0.0586(8) 0.0534(7) -0.0123(7) 0.0323(7) -0.0186(6)
O5 0.0390(6) 0.0577(8) 0.0591(7) -0.0067(5) 0.0149(5) -0.0205(6)
O6 0.0480(7) 0.0621(8) 0.0435(6) 0.0037(6) 0.0003(5) -0.0200(6)
N1 0.0392(7) 0.0397(7) 0.0301(6) 0.0000(5) 0.0095(5) 0.0021(5)
C1 0.0376(7) 0.0366(7) 0.0306(6) 0.0006(6) 0.0113(6) -0.0020(5)
C2 0.0431(8) 0.0424(8) 0.0349(7) 0.0000(7) 0.0162(6) 0.0007(6)
C3 0.1002(17) 0.0582(12) 0.0410(9) -0.0006(11) 0.0350(10) -0.0019(8)
C4 0.0897(17) 0.0819(16) 0.0406(9) 0.0261(13) 0.0251(10) 0.0129(10)
C5 0.0609(11) 0.0547(11) 0.0379(8) -0.0010(9) 0.0148(8) 0.0113(7)
C6 0.0314(7) 0.0361(7) 0.0342(7) -0.0021(6) 0.0058(5) 0.0017(6)
C7 0.0333(7) 0.0348(7) 0.0312(6) 0.0005(6) 0.0065(5) -0.0028(5)
C8 0.0484(9) 0.0382(8) 0.0346(7) 0.0022(7) 0.0064(7) -0.0016(6)
C9 0.114(2) 0.0633(13) 0.0550(11) -0.0095(13) 0.0410(12) -0.0196(10)
C10 0.107(2) 0.0549(13) 0.0810(16) 0.0131(13) 0.0248(15) -0.0163(12)
C11 0.0346(7) 0.0370(8) 0.0362(7) 0.0006(6) 0.0074(6) 0.0043(6)
C12 0.0371(8) 0.0443(9) 0.0542(10) -0.0027(7) 0.0034(7) -0.0002(7)
C13 0.0358(8) 0.0561(11) 0.0536(10) 0.0043(7) 0.0059(7) 0.0047(8)
C14 0.0475(9) 0.0433(9) 0.0426(8) 0.0104(7) 0.0141(7) 0.0071(7)
C15 0.0502(10) 0.0360(9) 0.0607(11) -0.0019(7) 0.0121(8) 0.0010(7)
C16 0.0361(8) 0.0408(9) 0.0552(10) -0.0026(7) 0.0074(7) 0.0026(7)
C17 0.0413(8) 0.0383(8) 0.0340(7) -0.0017(6) 0.0075(6) -0.0022(6)
C18 0.0517(11) 0.0873(16) 0.0486(10) 0.0048(11) -0.0106(9) -0.0256(11)
C19 0.0570(13) 0.0634(14) 0.107(2) -0.0067(11) -0.0032(13) -0.0201(14)
C20 0.0455(9) 0.0421(9) 0.0447(8) 0.0061(7) 0.0168(7) -0.0029(7)
C21 0.0433(9) 0.0363(8) 0.0461(8) 0.0057(6) 0.0132(7) -0.0055(6)
C22 0.0509(10) 0.0435(9) 0.0558(10) -0.0004(8) 0.0010(8) -0.0016(8)
C23 0.0606(12) 0.0406(10) 0.0678(12) -0.0057(8) 0.0119(10) -0.0026(8)
C24 0.0657(12) 0.0417(10) 0.0597(11) 0.0113(9) 0.0216(9) 0.0065(8)
C25 0.0526(12) 0.0780(16) 0.0804(15) 0.0089(11) 0.0011(11) 0.0285(13)
C26 0.0415(10) 0.0639(13) 0.0795(14) -0.0003(9) 0.0047(9) 0.0156(11)

loop_
_atom_type_symbol
_atom_type_description
_atom_type_scat_dispersion_real
_atom_type_scat_dispersion_imag
_atom_type_scat_source
C C 0.0033 0.0016 'International Tables Vol C Tables 4.2.6.8 and 6.1.1.4'
H H 0.0000 0.0000 'International Tables Vol C Tables 4.2.6.8 and 6.1.1.4'
N N 0.0061 0.0033 'International Tables Vol C Tables 4.2.6.8 and 6.1.1.4'
O O 0.0106 0.0060 'International Tables Vol C Tables 4.2.6.8 and 6.1.1.4'
Cl Cl 0.1484 0.1585 'International Tables Vol C Tables 4.2.6.8 and 6.1.1.4'
S S 0.1246 0.1234 'International Tables Vol C Tables 4.2.6.8 and 6.1.1.4'

loop_
_geom_angle_atom_site_label_1
_geom_angle_atom_site_label_2
_geom_angle_atom_site_label_3
_geom_angle
O2 S1 O1 118.25(7)
O2 S1 C7 107.77(7)
O1 S1 C7 109.55(7)
O2 S1 C1 112.24(7)
O1 S1 C1 105.24(7)
C7 S1 C1 102.68(7)
C8 O4 C9 115.89(17)
C17 O6 C18 116.64(14)
C6 N1 C2 113.12(12)
C6 N1 C5 111.57(13)
C2 N1 C5 104.44(13)
C17 C1 C20 115.13(13)
C17 C1 C2 110.24(12)
C20 C1 C2 108.55(12)
C17 C1 S1 110.17(10)
C20 C1 S1 107.57(10)
C2 C1 S1 104.61(10)
N1 C2 C3 104.15(14)
N1 C2 C1 111.90(12)
C3 C2 C1 115.67(14)
N1 C2 H2 108.3
C3 C2 H2 108.3
C1 C2 H2 108.3
C4 C3 C2 104.70(16)
C4 C3 H3A 110.8
C2 C3 H3A 110.8
C4 C3 H3B 110.8
C2 C3 H3B 110.8
H3A C3 H3B 108.9
C3 C4 C5 107.14(15)
C3 C4 H4A 110.3
C5 C4 H4A 110.3
C3 C4 H4B 110.3
C5 C4 H4B 110.3
H4A C4 H4B 108.5
N1 C5 C4 105.07(16)
N1 C5 H5A 110.7
C4 C5 H5A 110.7
N1 C5 H5B 110.7
C4 C5 H5B 110.7
H5A C5 H5B 108.8
N1 C6 C11 111.45(12)
N1 C6 C7 110.73(12)
C11 C6 C7 107.06(12)
N1 C6 H6 109.2
C11 C6 H6 109.2
C7 C6 H6 109.2
C8 C7 C6 109.74(12)
C8 C7 S1 107.75(10)
C6 C7 S1 113.64(10)
C8 C7 H7 108.5
C6 C7 H7 108.5
S1 C7 H7 108.5
O3 C8 O4 125.41(16)
O3 C8 C7 123.87(16)
O4 C8 C7 110.70(14)
O4 C9 C10 112.64(19)
O4 C9 H9A 109.1
C10 C9 H9A 109.1
O4 C9 H9B 109.1
C10 C9 H9B 109.1
H9A C9 H9B 107.8
C9 C10 H10A 109.5
C9 C10 H10B 109.5
H10A C10 H10B 109.5
C9 C10 H10C 109.5
H10A C10 H10C 109.5
H10B C10 H10C 109.5
C16 C11 C12 118.66(15)
C16 C11 C6 120.26(14)
C12 C11 C6 120.98(14)
C13 C12 C11 121.09(17)
C13 C12 H12 119.5
C11 C12 H12 119.5
C12 C13 C14 118.91(16)
C12 C13 H13 120.5
C14 C13 H13 120.5
C15 C14 C13 121.04(16)
C15 C14 Cl1 119.66(14)
C13 C14 Cl1 119.30(14)
C14 C15 C16 119.46(17)
C14 C15 H15 120.3
C16 C15 H15 120.3
C15 C16 C11 120.84(16)
C15 C16 H16 119.6
C11 C16 H16 119.6
O5 C17 O6 124.55(15)
O5 C17 C1 125.33(14)
O6 C17 C1 110.05(13)
O6 C18 C19 111.90(19)
O6 C18 H18A 109.2
C19 C18 H18A 109.2
O6 C18 H18B 109.2
C19 C18 H18B 109.2
H18A C18 H18B 107.9
C18 C19 H19A 109.5
C18 C19 H19B 109.5
H19A C19 H19B 109.5
C18 C19 H19C 109.5
H19A C19 H19C 109.5
H19B C19 H19C 109.5
C21 C20 C1 118.45(13)
C21 C20 H20A 107.7
C1 C20 H20A 107.7
C21 C20 H20B 107.7
C1 C20 H20B 107.7
H20A C20 H20B 107.1
C22 C21 C26 117.53(18)
C22 C21 C20 122.59(16)
C26 C21 C20 119.80(17)
C21 C22 C23 121.82(18)
C21 C22 H22 119.1
C23 C22 H22 119.1
C24 C23 C22 118.9(2)
C24 C23 H23 120.5
C22 C23 H23 120.5
C25 C24 C23 121.14(19)
C25 C24 Cl2 119.31(17)
C23 C24 Cl2 119.54(17)
C24 C25 C26 119.5(2)
C24 C25 H25 120.3
C26 C25 H25 120.3
C21 C26 C25 121.1(2)
C21 C26 H26 119.5
C25 C26 H26 119.5

loop_
_geom_bond_atom_site_label_1
_geom_bond_atom_site_label_2
_geom_bond_distance
S1 O2 1.4303(12)
S1 O1 1.4352(12)
S1 C7 1.7921(15)
S1 C1 1.8181(14)
Cl1 C14 1.7375(17)
Cl2 C24 1.738(2)
O3 C8 1.183(2)
O4 C8 1.319(2)
O4 C9 1.461(2)
O5 C17 1.186(2)
O6 C17 1.3326(19)
O6 C18 1.463(2)
N1 C6 1.4623(19)
N1 C2 1.465(2)
N1 C5 1.476(2)
C1 C17 1.524(2)
C1 C20 1.548(2)
C1 C2 1.552(2)
C2 C3 1.525(2)
C2 H2 0.9800
C3 C4 1.487(3)
C3 H3A 0.9700
C3 H3B 0.9700
C4 C5 1.502(3)
C4 H4A 0.9700
C4 H4B 0.9700
C5 H5A 0.9700
C5 H5B 0.9700
C6 C11 1.515(2)
C6 C7 1.542(2)
C6 H6 0.9800
C7 C8 1.524(2)
C7 H7 0.9800
C9 C10 1.469(4)
C9 H9A 0.9700
C9 H9B 0.9700
C10 H10A 0.9600
C10 H10B 0.9600
C10 H10C 0.9600
C11 C16 1.379(2)
C11 C12 1.389(2)
C12 C13 1.375(3)
C12 H12 0.9300
C13 C14 1.380(3)
C13 H13 0.9300
C14 C15 1.371(3)
C15 C16 1.379(3)
C15 H15 0.9300
C16 H16 0.9300
C18 C19 1.474(4)
C18 H18A 0.9700
C18 H18B 0.9700
C19 H19A 0.9600
C19 H19B 0.9600
C19 H19C 0.9600
C20 C21 1.505(2)
C20 H20A 0.9700
C20 H20B 0.9700
C21 C22 1.377(3)
C21 C26 1.381(3)
C22 C23 1.380(3)
C22 H22 0.9300
C23 C24 1.363(3)
C23 H23 0.9300
C24 C25 1.356(3)
C25 C26 1.386(3)
C25 H25 0.9300
C26 H26 0.9300

loop_
_geom_hbond_atom_site_label_D
_geom_hbond_atom_site_label_H
_geom_hbond_atom_site_label_A
_geom_hbond_site_symmetry_A
_geom_hbond_distance_DH
_geom_hbond_distance_HA
_geom_hbond_distance_DA
_geom_hbond_angle_DHA
C16 H16 O1 3_667 0.93 2.50 3.335(2) 149.1
C18 H18A O1 4_565 0.97 2.45 3.397(2) 166.2

loop_
_geom_torsion_atom_site_label_1
_geom_torsion_atom_site_label_2
_geom_torsion_atom_site_label_3
_geom_torsion_atom_site_label_4
_geom_torsion
O2 S1 C1 C17 48.56(13)
O1 S1 C1 C17 178.45(11)
C7 S1 C1 C17 -66.91(12)
O2 S1 C1 C20 -77.67(12)
O1 S1 C1 C20 52.23(12)
C7 S1 C1 C20 166.86(11)
O2 S1 C1 C2 167.03(10)
O1 S1 C1 C2 -63.07(11)
C7 S1 C1 C2 51.56(11)
C6 N1 C2 C3 -159.98(14)
C5 N1 C2 C3 -38.47(17)
C6 N1 C2 C1 74.37(16)
C5 N1 C2 C1 -164.12(13)
C17 C1 C2 N1 51.72(16)
C20 C1 C2 N1 178.67(12)
S1 C1 C2 N1 -66.71(14)
C17 C1 C2 C3 -67.33(19)
C20 C1 C2 C3 59.6(2)
S1 C1 C2 C3 174.25(14)
N1 C2 C3 C4 28.0(2)
C1 C2 C3 C4 151.21(18)
C2 C3 C4 C5 -7.1(3)
C6 N1 C5 C4 156.59(15)
C2 N1 C5 C4 34.06(19)
C3 C4 C5 N1 -16.2(2)
C2 N1 C6 C11 177.61(12)
C5 N1 C6 C11 60.20(17)
C2 N1 C6 C7 -63.33(16)
C5 N1 C6 C7 179.26(13)
N1 C6 C7 C8 173.85(12)
C11 C6 C7 C8 -64.47(15)
N1 C6 C7 S1 53.15(14)
C11 C6 C7 S1 174.82(10)
O2 S1 C7 C8 71.37(12)
O1 S1 C7 C8 -58.51(12)
C1 S1 C7 C8 -169.97(11)
O2 S1 C7 C6 -166.81(10)
O1 S1 C7 C6 63.30(12)
C1 S1 C7 C6 -48.16(12)
C9 O4 C8 O3 3.5(3)
C9 O4 C8 C7 -174.77(16)
C6 C7 C8 O3 -57.3(2)
S1 C7 C8 O3 66.9(2)
C6 C7 C8 O4 121.01(15)
S1 C7 C8 O4 -114.79(13)
C8 O4 C9 C10 72.6(3)
N1 C6 C11 C16 -127.69(16)
C7 C6 C11 C16 111.09(16)
N1 C6 C11 C12 55.95(19)
C7 C6 C11 C12 -65.28(18)
C16 C11 C12 C13 -0.4(3)
C6 C11 C12 C13 176.01(16)
C11 C12 C13 C14 -0.3(3)
C12 C13 C14 C15 0.9(3)
C12 C13 C14 Cl1 -179.04(15)
C13 C14 C15 C16 -0.7(3)
Cl1 C14 C15 C16 179.20(15)
C14 C15 C16 C11 0.0(3)
C12 C11 C16 C15 0.6(3)
C6 C11 C16 C15 -175.87(16)
C18 O6 C17 O5 5.9(3)
C18 O6 C17 C1 -171.25(16)
C20 C1 C17 O5 144.79(17)
C2 C1 C17 O5 -92.02(19)
S1 C1 C17 O5 22.9(2)
C20 C1 C17 O6 -38.06(18)
C2 C1 C17 O6 85.14(16)
S1 C1 C17 O6 -159.90(12)
C17 O6 C18 C19 -86.0(2)
C17 C1 C20 C21 -68.67(19)
C2 C1 C20 C21 167.23(14)
S1 C1 C20 C21 54.56(18)
C1 C20 C21 C22 69.0(2)
C1 C20 C21 C26 -114.3(2)
C26 C21 C22 C23 -1.3(3)
C20 C21 C22 C23 175.54(18)
C21 C22 C23 C24 -0.8(3)
C22 C23 C24 C25 2.8(3)
C22 C23 C24 Cl2 -176.68(16)
C23 C24 C25 C26 -2.6(4)
Cl2 C24 C25 C26 176.9(2)
C22 C21 C26 C25 1.5(3)
C20 C21 C26 C25 -175.4(2)
C24 C25 C26 C21 0.4(4)

_cod_database_fobs_code 2242593
